data_9010405
loop_
_publ_author_name
'Dorsam, G.'
'Liebscher, A.'
'Wunder, B.'
'Franz, G.'

_publ_section_title
;
 Crystal structures of synthetic melanotekite (Pb2Fe2Si2O9), kentrolite
 (Pb2Mn2Si2O9), and the aluminum analogue (Pb2Al2Si2O9)
;
_journal_name_full 'American Mineralogist'
_journal_page_first 573
_journal_page_last 583
_journal_paper_doi 10.2138/am.2008.2594
_journal_volume 93
_journal_year 2008
_chemical_formula_structural Pb2Al2Si2O9
_chemical_formula_sum 'Al2 O9 Pb2 Si2'
_space_group_IT_number 60
_symmetry_space_group_name_Hall '-P 2n 2ab'
_symmetry_space_group_name_H-M 'P b c n'
_cell_angle_alpha 90
_cell_angle_beta 90
_cell_angle_gamma 90
_cell_length_a 6.8981
_cell_length_b 10.6906
_cell_length_c 9.7413
_cell_formula_units_Z 4
_cell_volume 718.370
_database_code_amcsd 0004537
_exptl_crystal_density_diffrn 6.181
_cod_original_formula_sum 'Pb2 Al2 Si2 O9'
_cod_database_code 9010405
_amcsd_formula_title Pb2Al2Si2O9

loop_
_space_group_symop_operation_xyz
x,y,z
x,-y,1/2+z
-x,y,1/2-z
1/2-x,1/2+y,z
1/2+x,1/2-y,-z
1/2+x,1/2+y,1/2-z
1/2-x,1/2-y,1/2+z
-x,-y,-z

loop_
_atom_site_aniso_label
_atom_site_aniso_U_11
_atom_site_aniso_U_22
_atom_site_aniso_U_33
_atom_site_aniso_U_12
_atom_site_aniso_U_13
_atom_site_aniso_U_23
Pb 0.01370 0.01530 0.00790 -0.00100 -0.00060 -0.00010
Al1 0.00500 0.01040 0.00210 -0.00010 -0.00030 0.00140
Al2 0.00660 0.01080 0.00270 0.00000 -0.00120 0.00000
Si 0.00530 0.01290 0.00360 0.00050 0.00010 -0.00090
O1 0.00790 0.01420 0.00320 0.00050 0.00090 -0.00060
O2 0.01470 0.01380 0.00380 -0.00210 0.00310 -0.00390
O3 0.00800 0.01030 0.00960 0.00070 0.00130 -0.00360
O4 0.00490 0.00770 0.01800 0.00000 -0.00070 0.00000
O5 0.00660 0.01220 0.00380 0.00070 -0.00180 -0.00130

loop_
_atom_site_label
_atom_site_fract_x
_atom_site_fract_y
_atom_site_fract_z
_atom_site_U_iso_or_equiv
Pb 0.45060 0.30435 0.54954 0.01230
Al1 0.50000 0.00000 0.00000 0.00600
Al2 0.50000 0.14670 0.25000 0.00700
Si 0.21710 -0.08830 0.24880 0.00700
O1 0.34770 0.00820 0.33720 0.00800
O2 0.30800 -0.10680 0.09650 0.01100
O3 0.18540 -0.22600 0.31690 0.00900
O4 0.00000 -0.02270 0.25000 0.01000
O5 0.60960 0.14100 0.42300 0.00800

loop_
_cod_related_entry_id
_cod_related_entry_database
_cod_related_entry_code
1 AMCSD 0004537
